data_7240856
loop_
_publ_author_name
'Kappler-Gratias, Sandrine'
'Bucher, L\'eo'
'Desbois, Nicolas'
'Rousselin, Yoann'
'Bystricky, Kerstin'
'Gros, Claude P.'
'Gallardo, Franck'

_publ_section_title
;
 A3- and A2B-fluorocorroles: synthesis, X-ray characterization and
 antiviral activity evaluation against human cytomegalovirus infection
;
_journal_name_full 'RSC Medicinal Chemistry'
_journal_paper_doi 10.1039/D0MD00127A
_journal_year 2020
_chemical_formula_moiety 'C37 H12 F14 N4, 2(C2 H6 O)'
_chemical_formula_sum 'C41 H24 F14 N4 O2'
_chemical_formula_weight 870.64
_space_group_crystal_system triclinic
_space_group_IT_number 2
_space_group_name_Hall '-P 1'
_space_group_name_H-M_alt 'P -1'
_atom_sites_solution_hydrogens mixed
_atom_sites_solution_primary dual
_audit_creation_date 2019-02-13
_audit_creation_method
;
Olex2 1.2
(compiled May 18 2018 14:05:52 for OlexSys, GUI svn.r5506)
;
_audit_update_record
;
2019-04-16 deposited with the CCDC.	2020-07-13 downloaded from the CCDC.
;
_cell_angle_alpha 94.1124(12)
_cell_angle_beta 90.7528(12)
_cell_angle_gamma 96.7722(12)
_cell_formula_units_Z 4
_cell_length_a 7.6090(3)
_cell_length_b 18.3265(7)
_cell_length_c 25.6198(10)
_cell_measurement_reflns_used 9954
_cell_measurement_temperature 100(1)
_cell_measurement_theta_max 66.63
_cell_measurement_theta_min 3.09
_cell_volume 3537.7(2)
_computing_cell_refinement 'SAINT V8.38A (Bruker, 2016)'
_computing_data_collection 'APEX3 (Bruker, 2015)'
_computing_data_reduction 'SAINT V8.38A (Bruker, 2016)'
_computing_molecular_graphics 'Olex2 (Dolomanov et al., 2009)'
_computing_publication_material 'Olex2 (Dolomanov et al., 2009)'
_computing_structure_refinement 'ShelXL (Sheldrick, 2015)'
_computing_structure_solution 'ShelXT (Sheldrick, 2015)'
_diffrn_ambient_temperature 100(1)
_diffrn_detector CMOS
_diffrn_detector_area_resol_mean '1024 x 1024'
_diffrn_detector_type 'Photon 100'
_diffrn_measured_fraction_theta_full 0.992
_diffrn_measured_fraction_theta_max 0.992
_diffrn_measurement_device '\k-geometry diffractometer'
_diffrn_measurement_device_type 'Bruker D8 VENTURE'
_diffrn_measurement_method '\f and \w scans''
_diffrn_radiation_collimation '0.6 mm'
_diffrn_radiation_monochromator 'TRIUMPH curved crystal'
_diffrn_radiation_probe x-ray
_diffrn_radiation_type CuK\a
_diffrn_radiation_wavelength 1.54178
_diffrn_reflns_av_unetI/netI 0.0263
_diffrn_reflns_Laue_measured_fraction_full 0.992
_diffrn_reflns_Laue_measured_fraction_max 0.992
_diffrn_reflns_limit_h_max 9
_diffrn_reflns_limit_h_min -9
_diffrn_reflns_limit_k_max 21
_diffrn_reflns_limit_k_min -21
_diffrn_reflns_limit_l_max 30
_diffrn_reflns_limit_l_min 0
_diffrn_reflns_number 23668
_diffrn_reflns_point_group_measured_fraction_full 0.992
_diffrn_reflns_point_group_measured_fraction_max 0.992
_diffrn_reflns_theta_full 66.685
_diffrn_reflns_theta_max 66.685
_diffrn_reflns_theta_min 2.881
_diffrn_source 'X-ray tube'
_diffrn_source_target Mo
_diffrn_source_type 'Siemens KFF Mo 2K-90C'
_diffrn_standards_number 0
_exptl_absorpt_coefficient_mu 1.354
_exptl_absorpt_correction_T_max 0.73
_exptl_absorpt_correction_T_min 0.60
_exptl_absorpt_correction_type multi-scan
_exptl_absorpt_process_details
;
 TWINABS-2012/1 (Bruker,2012) was used for absorption correction.

Final HKLF 4 output contains 78110 reflections, Rint = 0.0353
 (64251 with I > 3sig(I), Rint = 0.0342)
;
_exptl_crystal_colour 'clear light red'
_exptl_crystal_colour_lustre clear
_exptl_crystal_colour_modifier light
_exptl_crystal_colour_primary red
_exptl_crystal_density_diffrn 1.635
_exptl_crystal_description plate
_exptl_crystal_F_000 1760
_exptl_crystal_recrystallization_method 'Re-crystallisation from solvent: Ethanol'
_exptl_crystal_size_max 0.571
_exptl_crystal_size_mid 0.194
_exptl_crystal_size_min 0.148
_refine_diff_density_max 0.625
_refine_diff_density_min -0.303
_refine_diff_density_rms 0.049
_refine_ls_extinction_method none
_refine_ls_goodness_of_fit_ref 1.038
_refine_ls_hydrogen_treatment mixed
_refine_ls_matrix_type full
_refine_ls_number_parameters 1126
_refine_ls_number_reflns 23668
_refine_ls_number_restraints 0
_refine_ls_restrained_S_all 1.038
_refine_ls_R_factor_all 0.0407
_refine_ls_R_factor_gt 0.0361
_refine_ls_shift/su_max 0.001
_refine_ls_shift/su_mean 0.000
_refine_ls_structure_factor_coef Fsqd
_refine_ls_weighting_details 'w=1/[\s^2^(Fo^2^)+(0.0455P)^2^+1.1610P] where P=(Fo^2^+2Fc^2^)/3'
_refine_ls_weighting_scheme calc
_refine_ls_wR_factor_gt 0.0910
_refine_ls_wR_factor_ref 0.0945
_reflns_Friedel_coverage 0.000
_reflns_number_gt 21454
_reflns_number_total 23668
_reflns_threshold_expression 'I > 2\s(I)'
_cod_data_source_file d0md00127a2.cif
_cod_data_source_block Compound_16
_cod_database_code 7240856
_publcif_datablock.id {c033bb44-a450-4844-aecf-c3eea158bb6e}

_shelx_shelxl_version_number 2018/3
_shelx_space_group_comment
;
The symmetry employed for this shelxl refinement is uniquely defined
by the following loop, which should always be used as a source of
symmetry information in preference to the above space-group names.
They are only intended as comments.
;
_shelx_estimated_absorpt_t_max 0.825
_shelx_estimated_absorpt_t_min 0.512
_olex2_refinement_description
;
1. Twinned data refinement
 Scales: 0.6069(5)
 0.3931(5)
2. Fixed Uiso
 At 1.2 times of:
  All C(H) groups, All C(H,H) groups, All N(H) groups
 At 1.5 times of:
  All C(H,H,H) groups, All O(H) groups
3.a Fixed occupancy and ADP/Uiso:
 H2, H3, H4, H1A, H3AA, H4A
3.b Secondary CH2 refined with riding coordinates:
 C39(H39A,H39B), C39A(H39C,H39D), C41(H41A,H41B), C41A(H41C,H41D)
3.c Aromatic/amide H refined with riding coordinates:
 C2(H2A), C3(H3A), C7(H7), C8(H8), C12(H12), C13(H13), C16(H16), C17(H17),
 C35(H35), C2A(H2AA), C3A(H3AB), C7A(H7A), C8A(H8A), C12A(H12A), C13A(H13A),
 C16A(H16A), C17A(H17A), C35A(H35A)
3.d Idealised Me refined as rotating group:
 C38(H38A,H38B,H38C), C38A(H38D,H38E,H38F), C40(H40A,H40B,H40C), C40A(H40D,
 H40E,H40F)
3.e Idealised tetrahedral OH refined as rotating group:
 O1(H1), O1A(H1AA), O2(H2B), O2A(H2AB)
;
_olex2_diffrn_ambient_temperature_device 'Oxford Cryosystems'
_olex2_exptl_crystal_mounting_method 'The crystal was mounted on a MITIGEN holder oil'
_olex2_submission_special_instructions 'No special instructions were received'

loop_
_space_group_symop_operation_xyz
'x, y, z'
'-x, -y, -z'

loop_
_atom_site_label
_atom_site_type_symbol
_atom_site_fract_x
_atom_site_fract_y
_atom_site_fract_z
_atom_site_U_iso_or_equiv
_atom_site_adp_type
_atom_site_occupancy
_atom_site_site_symmetry_order
_atom_site_calc_flag
_atom_site_refinement_flags_posn
_atom_site_refinement_flags_adp
_atom_site_refinement_flags_occupancy
_atom_site_disorder_assembly
_atom_site_disorder_group
F1 F 0.68296(14) 0.50912(6) 0.62938(5) 0.0315(3) Uani 1 1 d . . . . .
F2 F 0.64103(16) 0.36143(6) 0.62593(5) 0.0342(3) Uani 1 1 d . . . . .
F3 F 0.31193(19) 0.28562(6) 0.61404(5) 0.0422(3) Uani 1 1 d . . . . .
F4 F 0.02545(16) 0.35888(6) 0.60486(5) 0.0361(3) Uani 1 1 d . . . . .
F5 F 0.06384(14) 0.50650(6) 0.60820(4) 0.0272(2) Uani 1 1 d . . . . .
F6 F 0.55220(14) 0.81910(7) 0.46030(4) 0.0295(2) Uani 1 1 d . . . . .
F7 F 0.51502(15) 0.84521(6) 0.35936(4) 0.0297(2) Uani 1 1 d . . . . .
F8 F -0.09564(14) 0.85369(7) 0.38180(4) 0.0305(2) Uani 1 1 d . . . . .
F9 F -0.06114(14) 0.82226(7) 0.48200(4) 0.0299(2) Uani 1 1 d . . . . .
F10 F 0.04645(13) 1.02679(5) 0.69461(4) 0.0214(2) Uani 1 1 d . . . . .
F11 F 0.01541(14) 1.15868(6) 0.74312(4) 0.0274(2) Uani 1 1 d . . . . .
F12 F 0.29946(16) 1.24067(6) 0.79035(4) 0.0295(2) Uani 1 1 d . . . . .
F13 F 0.62033(15) 1.18821(6) 0.79047(4) 0.0285(2) Uani 1 1 d . . . . .
F14 F 0.65393(13) 1.05494(6) 0.74454(4) 0.0261(2) Uani 1 1 d . . . . .
N1 N 0.34131(18) 0.71316(8) 0.59026(5) 0.0182(3) Uani 1 1 d . . . . .
N2 N 0.30868(19) 0.86898(8) 0.61897(5) 0.0174(3) Uani 1 1 d . . . . .
H2 H 0.323(3) 0.8279(12) 0.6339(8) 0.021 Uiso 1 1 d . . . . .
N3 N 0.48802(19) 0.84467(8) 0.70994(6) 0.0178(3) Uani 1 1 d . . . . .
H3 H 0.550(3) 0.8420(11) 0.6820(9) 0.021 Uiso 1 1 d . . . . .
N4 N 0.48658(19) 0.70303(8) 0.68254(6) 0.0186(3) Uani 1 1 d . . . . .
H4 H 0.455(3) 0.7276(12) 0.6579(9) 0.022 Uiso 1 1 d . . . . .
C1 C 0.3440(2) 0.63769(9) 0.58500(7) 0.0187(3) Uani 1 1 d . . . . .
C2 C 0.2950(2) 0.61043(10) 0.53183(7) 0.0215(4) Uani 1 1 d . . . . .
H2A H 0.284063 0.560505 0.518124 0.026 Uiso 1 1 calc R . . . .
C3 C 0.2678(2) 0.66946(10) 0.50524(7) 0.0203(3) Uani 1 1 d . . . . .
H3A H 0.236464 0.668994 0.469189 0.024 Uiso 1 1 calc R . . . .
C4 C 0.2957(2) 0.73349(9) 0.54228(6) 0.0180(3) Uani 1 1 d . . . . .
C5 C 0.2716(2) 0.80629(9) 0.53065(6) 0.0176(3) Uani 1 1 d . . . . .
C6 C 0.2786(2) 0.86863(9) 0.56604(6) 0.0176(3) Uani 1 1 d . . . . .
C7 C 0.2639(2) 0.94363(9) 0.55613(7) 0.0194(3) Uani 1 1 d . . . . .
H7 H 0.240130 0.961021 0.523013 0.023 Uiso 1 1 calc R . . . .
C8 C 0.2897(2) 0.98586(9) 0.60223(7) 0.0194(3) Uani 1 1 d . . . . .
H8 H 0.285523 1.037535 0.606627 0.023 Uiso 1 1 calc R . . . .
C9 C 0.3239(2) 0.93958(9) 0.64279(7) 0.0182(3) Uani 1 1 d . . . . .
C10 C 0.3698(2) 0.95917(9) 0.69578(6) 0.0178(3) Uani 1 1 d . . . . .
C11 C 0.4294(2) 0.90894(9) 0.72957(6) 0.0176(3) Uani 1 1 d . . . . .
C12 C 0.4204(2) 0.90525(10) 0.78452(7) 0.0197(3) Uani 1 1 d . . . . .
H12 H 0.387271 0.942514 0.808850 0.024 Uiso 1 1 calc R . . . .
C13 C 0.4686(2) 0.83763(10) 0.79652(7) 0.0204(3) Uani 1 1 d . . . . .
H13 H 0.473946 0.820316 0.830514 0.024 Uiso 1 1 calc R . . . .
C14 C 0.5082(2) 0.79929(9) 0.74950(7) 0.0184(3) Uani 1 1 d . . . . .
C15 C 0.5188(2) 0.72446(10) 0.73411(6) 0.0189(3) Uani 1 1 d . . . . .
C16 C 0.5302(2) 0.65928(10) 0.76004(7) 0.0207(3) Uani 1 1 d . . . . .
H16 H 0.556588 0.656718 0.796166 0.025 Uiso 1 1 calc R . . . .
C17 C 0.4961(2) 0.60033(10) 0.72334(7) 0.0215(4) Uani 1 1 d . . . . .
H17 H 0.495329 0.549852 0.729677 0.026 Uiso 1 1 calc R . . . .
C18 C 0.4623(2) 0.62833(9) 0.67440(7) 0.0189(3) Uani 1 1 d . . . . .
C19 C 0.3964(2) 0.59584(9) 0.62548(7) 0.0191(3) Uani 1 1 d . . . . .
C20 C 0.3752(2) 0.51400(10) 0.61882(7) 0.0201(3) Uani 1 1 d . . . . .
C21 C 0.5184(2) 0.47385(10) 0.62309(7) 0.0230(4) Uani 1 1 d . . . . .
C22 C 0.4992(3) 0.39770(10) 0.62131(7) 0.0256(4) Uani 1 1 d . . . . .
C23 C 0.3331(3) 0.35878(10) 0.61483(7) 0.0279(4) Uani 1 1 d . . . . .
C24 C 0.1879(3) 0.39639(10) 0.60998(7) 0.0259(4) Uani 1 1 d . . . . .
C25 C 0.2101(2) 0.47251(10) 0.61181(7) 0.0217(4) Uani 1 1 d . . . . .
C26 C 0.3505(2) 1.03409(9) 0.71884(6) 0.0179(3) Uani 1 1 d . . . . .
C27 C 0.1915(2) 1.06452(9) 0.71840(6) 0.0186(3) Uani 1 1 d . . . . .
C28 C 0.1732(2) 1.13283(10) 0.74272(7) 0.0207(3) Uani 1 1 d . . . . .
C29 C 0.3174(3) 1.17470(9) 0.76741(7) 0.0222(4) Uani 1 1 d . . . . .
C30 C 0.4781(2) 1.14731(10) 0.76778(7) 0.0217(4) Uani 1 1 d . . . . .
C31 C 0.4922(2) 1.07819(10) 0.74424(7) 0.0200(3) Uani 1 1 d . . . . .
C32 C 0.2465(2) 0.82007(9) 0.47432(6) 0.0173(3) Uani 1 1 d . . . . .
C33 C 0.3905(2) 0.82629(9) 0.44139(7) 0.0200(3) Uani 1 1 d . . . . .
C34 C 0.3713(2) 0.84087(10) 0.38951(7) 0.0209(3) Uani 1 1 d . . . . .
C35 C 0.2091(2) 0.85118(9) 0.36865(7) 0.0218(4) Uani 1 1 d . . . . .
H35 H 0.196755 0.862408 0.333259 0.026 Uiso 1 1 calc R . . . .
C36 C 0.0660(2) 0.84470(9) 0.40069(7) 0.0211(4) Uani 1 1 d . . . . .
C37 C 0.0836(2) 0.82886(9) 0.45239(7) 0.0199(3) Uani 1 1 d . . . . .
F1A F 1.16096(13) 1.03077(6) 0.87158(4) 0.0272(2) Uani 1 1 d . . . . .
F2A F 1.14140(14) 1.17587(6) 0.87444(4) 0.0271(2) Uani 1 1 d . . . . .
F3A F 0.82571(16) 1.22874(6) 0.88751(5) 0.0320(3) Uani 1 1 d . . . . .
F4A F 0.52675(14) 1.13447(6) 0.89846(5) 0.0306(2) Uani 1 1 d . . . . .
F5A F 0.54345(13) 0.98913(6) 0.89740(4) 0.0252(2) Uani 1 1 d . . . . .
F6A F 1.03048(13) 0.65621(6) 1.03306(4) 0.0247(2) Uani 1 1 d . . . . .
F7A F 0.98910(15) 0.61880(6) 1.13150(4) 0.0296(2) Uani 1 1 d . . . . .
F8A F 0.39076(14) 0.65942(6) 1.12327(4) 0.0274(2) Uani 1 1 d . . . . .
F9A F 0.43174(13) 0.69957(6) 1.02467(4) 0.0257(2) Uani 1 1 d . . . . .
F10A F 0.56810(13) 0.46740(6) 0.79400(4) 0.0231(2) Uani 1 1 d . . . . .
F11A F 0.53705(15) 0.33424(6) 0.74263(5) 0.0330(3) Uani 1 1 d . . . . .
F12A F 0.82813(17) 0.27519(6) 0.70749(5) 0.0358(3) Uani 1 1 d . . . . .
F13A F 1.15499(15) 0.35221(6) 0.72466(4) 0.0313(3) Uani 1 1 d . . . . .
F14A F 1.18873(13) 0.48691(6) 0.77409(4) 0.0267(2) Uani 1 1 d . . . . .
N1A N 0.80128(18) 0.80210(8) 0.91414(6) 0.0171(3) Uani 1 1 d . . . . .
H1A H 0.816(3) 0.7732(12) 0.8867(9) 0.020 Uiso 1 1 d . . . . .
N2A N 0.83552(18) 0.64752(8) 0.88246(5) 0.0170(3) Uani 1 1 d . . . . .
N3A N 0.98323(19) 0.68705(8) 0.79497(6) 0.0180(3) Uani 1 1 d . . . . .
H3AA H 0.951(3) 0.6978(12) 0.8254(9) 0.022 Uiso 1 1 d . . . . .
N4A N 0.98019(19) 0.82777(8) 0.82213(6) 0.0175(3) Uani 1 1 d . . . . .
H4A H 1.046(3) 0.8102(11) 0.8483(8) 0.021 Uiso 1 1 d . . . . .
C1A C 0.8163(2) 0.87819(9) 0.91805(7) 0.0175(3) Uani 1 1 d . . . . .
C2A C 0.7780(2) 0.89800(9) 0.97144(7) 0.0193(3) Uani 1 1 d . . . . .
H2AA H 0.773490 0.946733 0.986299 0.023 Uiso 1 1 calc R . . . .
C3A C 0.7491(2) 0.83549(9) 0.99744(7) 0.0184(3) Uani 1 1 d . . . . .
H3AB H 0.721340 0.833405 1.033386 0.022 Uiso 1 1 calc R . . . .
C4A C 0.7674(2) 0.77365(9) 0.96154(6) 0.0168(3) Uani 1 1 d . . . . .
C5A C 0.7598(2) 0.69862(9) 0.97041(6) 0.0163(3) Uani 1 1 d . . . . .
C6A C 0.7866(2) 0.63996(9) 0.93305(6) 0.0164(3) Uani 1 1 d . . . . .
C7A C 0.7591(2) 0.56247(9) 0.94291(7) 0.0185(3) Uani 1 1 d . . . . .
H7A H 0.725349 0.542625 0.975042 0.022 Uiso 1 1 calc R . . . .
C8A C 0.7906(2) 0.52384(9) 0.89767(7) 0.0184(3) Uani 1 1 d . . . . .
H8A H 0.781285 0.471740 0.891837 0.022 Uiso 1 1 calc R . . . .
C9A C 0.8409(2) 0.57699(9) 0.85995(6) 0.0169(3) Uani 1 1 d . . . . .
C10A C 0.8966(2) 0.56060(9) 0.80845(6) 0.0168(3) Uani 1 1 d . . . . .
C11A C 0.9636(2) 0.61549(9) 0.77566(6) 0.0174(3) Uani 1 1 d . . . . .
C12A C 0.9997(2) 0.61638(10) 0.72128(7) 0.0204(3) Uani 1 1 d . . . . .
H12A H 1.001893 0.574405 0.697387 0.024 Uiso 1 1 calc R . . . .
C13A C 1.0308(2) 0.68883(10) 0.70946(7) 0.0207(3) Uani 1 1 d . . . . .
H13A H 1.057840 0.705766 0.675979 0.025 Uiso 1 1 calc R . . . .
C14A C 1.0151(2) 0.73371(9) 0.75637(6) 0.0184(3) Uani 1 1 d . . . . .
C15A C 1.0014(2) 0.80881(9) 0.76980(6) 0.0184(3) Uani 1 1 d . . . . .
C16A C 0.9629(2) 0.86852(10) 0.74207(7) 0.0198(3) Uani 1 1 d . . . . .
H16A H 0.968326 0.871386 0.705243 0.024 Uiso 1 1 calc R . . . .
C17A C 0.9155(2) 0.92256(9) 0.77803(7) 0.0200(3) Uani 1 1 d . . . . .
H17A H 0.883573 0.969200 0.770195 0.024 Uiso 1 1 calc R . . . .
C18A C 0.9232(2) 0.89608(9) 0.82843(7) 0.0176(3) Uani 1 1 d . . . . .
C19A C 0.8647(2) 0.92329(9) 0.87733(7) 0.0180(3) Uani 1 1 d . . . . .
C20A C 0.8522(2) 1.00365(9) 0.88362(6) 0.0187(3) Uani 1 1 d . . . . .
C21A C 1.0014(2) 1.05450(10) 0.87802(7) 0.0205(3) Uani 1 1 d . . . . .
C22A C 0.9937(2) 1.12937(10) 0.87943(7) 0.0212(4) Uani 1 1 d . . . . .
C23A C 0.8338(3) 1.15681(9) 0.88614(7) 0.0230(4) Uani 1 1 d . . . . .
C24A C 0.6833(2) 1.10839(10) 0.89211(7) 0.0221(4) Uani 1 1 d . . . . .
C25A C 0.6943(2) 1.03353(10) 0.89123(7) 0.0194(3) Uani 1 1 d . . . . .
C26A C 0.8794(2) 0.48347(9) 0.78512(6) 0.0167(3) Uani 1 1 d . . . . .
C27A C 0.7166(2) 0.44072(9) 0.77728(6) 0.0189(3) Uani 1 1 d . . . . .
C28A C 0.6980(2) 0.37153(10) 0.75122(7) 0.0226(4) Uani 1 1 d . . . . .
C29A C 0.8454(3) 0.34190(9) 0.73291(7) 0.0242(4) Uani 1 1 d . . . . .
C30A C 1.0100(2) 0.38161(10) 0.74102(7) 0.0226(4) Uani 1 1 d . . . . .
C31A C 1.0249(2) 0.45106(10) 0.76636(6) 0.0193(3) Uani 1 1 d . . . . .
C32A C 0.7323(2) 0.67886(9) 1.02552(6) 0.0164(3) Uani 1 1 d . . . . .
C33A C 0.8710(2) 0.65766(9) 1.05450(7) 0.0184(3) Uani 1 1 d . . . . .
C34A C 0.8490(2) 0.63798(9) 1.10536(7) 0.0205(3) Uani 1 1 d . . . . .
C35A C 0.6882(2) 0.63744(9) 1.12919(7) 0.0212(4) Uani 1 1 d . . . . .
H35A H 0.672990 0.622931 1.163862 0.025 Uiso 1 1 calc R . . . .
C36A C 0.5499(2) 0.65868(9) 1.10104(7) 0.0202(3) Uani 1 1 d . . . . .
C37A C 0.5714(2) 0.67942(9) 1.05054(7) 0.0187(3) Uani 1 1 d . . . . .
O1 O 0.69318(17) 0.84880(7) 0.62220(5) 0.0257(3) Uani 1 1 d . . . . .
H1 H 0.748096 0.814223 0.610415 0.039 Uiso 1 1 calc GR . . . .
C38 C 0.7643(3) 0.94915(11) 0.56542(8) 0.0298(4) Uani 1 1 d . . . . .
H38A H 0.788922 0.914101 0.536496 0.045 Uiso 1 1 calc GR . . . .
H38B H 0.841580 0.995500 0.563256 0.045 Uiso 1 1 calc GR . . . .
H38C H 0.640300 0.958437 0.563096 0.045 Uiso 1 1 calc GR . . . .
C39 C 0.7981(3) 0.91755(10) 0.61663(7) 0.0266(4) Uani 1 1 d . . . . .
H39A H 0.924839 0.910576 0.619454 0.032 Uiso 1 1 calc R . . . .
H39B H 0.772634 0.953167 0.645647 0.032 Uiso 1 1 calc R . . . .
O1A O 0.81208(17) 0.21467(7) 0.09941(5) 0.0249(3) Uani 1 1 d . . . . .
H1AA H 0.756238 0.251598 0.099859 0.037 Uiso 1 1 calc GR . . . .
C38A C 0.7354(3) 0.13940(15) 0.01887(9) 0.0447(6) Uani 1 1 d . . . . .
H38D H 0.705537 0.181743 0.000726 0.067 Uiso 1 1 calc GR . . . .
H38E H 0.661306 0.094798 0.004772 0.067 Uiso 1 1 calc GR . . . .
H38F H 0.860392 0.133369 0.013595 0.067 Uiso 1 1 calc GR . . . .
C39A C 0.7038(3) 0.15196(12) 0.07560(8) 0.0350(5) Uani 1 1 d . . . . .
H39C H 0.577822 0.158762 0.080589 0.042 Uiso 1 1 calc R . . . .
H39D H 0.727310 0.107748 0.093343 0.042 Uiso 1 1 calc R . . . .
O2 O 0.09539(18) 0.25371(8) 0.40911(6) 0.0311(3) Uani 1 1 d . . . . .
H2B H 0.017798 0.240025 0.430516 0.047 Uiso 1 1 calc GR . . . .
C40 C 0.2267(3) 0.34847(16) 0.47395(9) 0.0486(6) Uani 1 1 d . . . . .
H40A H 0.326919 0.320442 0.478893 0.073 Uiso 1 1 calc GR . . . .
H40B H 0.135437 0.335062 0.499343 0.073 Uiso 1 1 calc GR . . . .
H40C H 0.267106 0.401308 0.479184 0.073 Uiso 1 1 calc GR . . . .
C41 C 0.1510(3) 0.33095(11) 0.41939(8) 0.0304(4) Uani 1 1 d . . . . .
H41A H 0.048551 0.358684 0.414707 0.036 Uiso 1 1 calc R . . . .
H41B H 0.241481 0.347029 0.393857 0.036 Uiso 1 1 calc R . . . .
O2A O 0.40404(18) 0.67841(8) 0.89104(6) 0.0312(3) Uani 1 1 d . . . . .
H2AB H 0.484146 0.683015 0.914323 0.047 Uiso 1 1 calc GR . . . .
C40A C 0.2618(3) 0.56958(12) 0.92982(9) 0.0378(5) Uani 1 1 d . . . . .
H40D H 0.208751 0.518777 0.920916 0.057 Uiso 1 1 calc GR . . . .
H40E H 0.171140 0.598820 0.943943 0.057 Uiso 1 1 calc GR . . . .
H40F H 0.356723 0.569883 0.956103 0.057 Uiso 1 1 calc GR . . . .
C41A C 0.3367(3) 0.60210(11) 0.88162(8) 0.0314(4) Uani 1 1 d . . . . .
H41C H 0.433293 0.574241 0.868771 0.038 Uiso 1 1 calc R . . . .
H41D H 0.243140 0.596942 0.853924 0.038 Uiso 1 1 calc R . . . .

loop_
_atom_site_aniso_label
_atom_site_aniso_U_11
_atom_site_aniso_U_22
_atom_site_aniso_U_33
_atom_site_aniso_U_23
_atom_site_aniso_U_13
_atom_site_aniso_U_12
F1 0.0240(6) 0.0275(6) 0.0440(7) 0.0047(5) 0.0014(5) 0.0067(4)
F2 0.0447(7) 0.0283(6) 0.0337(6) 0.0032(5) 0.0013(5) 0.0213(5)
F3 0.0680(9) 0.0148(5) 0.0437(7) 0.0004(5) -0.0016(6) 0.0060(5)
F4 0.0384(7) 0.0252(6) 0.0416(7) 0.0002(5) -0.0022(5) -0.0077(5)
F5 0.0234(5) 0.0253(5) 0.0329(6) 0.0009(4) -0.0008(4) 0.0041(4)
F6 0.0209(5) 0.0476(7) 0.0216(5) 0.0067(5) -0.0001(4) 0.0079(5)
F7 0.0313(6) 0.0393(6) 0.0193(5) 0.0071(4) 0.0075(4) 0.0034(5)
F8 0.0276(6) 0.0397(6) 0.0260(6) 0.0104(5) -0.0070(4) 0.0080(5)
F9 0.0225(5) 0.0456(7) 0.0239(5) 0.0099(5) 0.0038(4) 0.0084(5)
F10 0.0221(5) 0.0208(5) 0.0206(5) 0.0011(4) -0.0026(4) 0.0007(4)
F11 0.0285(6) 0.0245(5) 0.0311(6) 0.0009(4) 0.0018(4) 0.0114(4)
F12 0.0458(7) 0.0166(5) 0.0258(5) -0.0021(4) 0.0033(5) 0.0041(4)
F13 0.0338(6) 0.0218(5) 0.0275(6) 0.0007(4) -0.0091(4) -0.0048(4)
F14 0.0214(5) 0.0246(5) 0.0326(6) 0.0032(4) -0.0033(4) 0.0032(4)
N1 0.0216(7) 0.0172(7) 0.0167(7) 0.0037(5) 0.0014(5) 0.0046(5)
N2 0.0236(7) 0.0156(7) 0.0136(7) 0.0025(5) -0.0007(5) 0.0044(5)
N3 0.0221(7) 0.0185(7) 0.0133(7) 0.0031(5) 0.0021(6) 0.0039(6)
N4 0.0242(7) 0.0168(7) 0.0159(7) 0.0055(6) -0.0005(6) 0.0042(6)
C1 0.0195(8) 0.0182(8) 0.0191(8) 0.0023(6) 0.0024(6) 0.0037(6)
C2 0.0248(9) 0.0182(8) 0.0212(9) -0.0004(7) 0.0020(7) 0.0031(7)
C3 0.0235(9) 0.0219(9) 0.0160(8) 0.0009(7) 0.0015(6) 0.0043(7)
C4 0.0192(8) 0.0206(8) 0.0149(8) 0.0020(6) 0.0017(6) 0.0038(6)
C5 0.0182(8) 0.0199(8) 0.0152(8) 0.0026(6) 0.0002(6) 0.0032(6)
C6 0.0183(8) 0.0206(8) 0.0147(8) 0.0044(6) 0.0010(6) 0.0040(6)
C7 0.0232(9) 0.0201(8) 0.0159(8) 0.0050(6) 0.0005(6) 0.0048(7)
C8 0.0229(9) 0.0162(8) 0.0195(8) 0.0026(6) 0.0014(6) 0.0036(6)
C9 0.0191(8) 0.0168(8) 0.0187(8) 0.0018(6) 0.0024(6) 0.0026(6)
C10 0.0195(8) 0.0178(8) 0.0164(8) 0.0030(6) 0.0020(6) 0.0020(6)
C11 0.0179(8) 0.0167(8) 0.0177(8) 0.0010(6) 0.0005(6) 0.0003(6)
C12 0.0223(9) 0.0221(9) 0.0145(8) 0.0005(6) 0.0000(6) 0.0019(7)
C13 0.0232(9) 0.0232(9) 0.0146(8) 0.0039(7) -0.0011(6) 0.0012(7)
C14 0.0182(8) 0.0200(8) 0.0174(8) 0.0062(7) -0.0011(6) 0.0014(6)
C15 0.0178(8) 0.0231(9) 0.0163(8) 0.0042(7) 0.0003(6) 0.0028(6)
C16 0.0226(9) 0.0227(9) 0.0181(8) 0.0066(7) 0.0002(6) 0.0045(7)
C17 0.0230(9) 0.0196(8) 0.0234(9) 0.0077(7) 0.0014(7) 0.0051(7)
C18 0.0192(8) 0.0177(8) 0.0209(8) 0.0045(6) 0.0032(6) 0.0044(6)
C19 0.0200(8) 0.0183(8) 0.0199(8) 0.0039(6) 0.0037(6) 0.0036(6)
C20 0.0265(9) 0.0189(8) 0.0159(8) 0.0036(6) 0.0015(6) 0.0047(7)
C21 0.0259(9) 0.0226(9) 0.0211(9) 0.0029(7) 0.0013(7) 0.0045(7)
C22 0.0375(11) 0.0222(9) 0.0197(9) 0.0029(7) 0.0018(7) 0.0130(8)
C23 0.0481(12) 0.0159(9) 0.0200(9) 0.0011(7) 0.0015(8) 0.0055(8)
C24 0.0333(10) 0.0215(9) 0.0214(9) 0.0001(7) -0.0002(7) -0.0025(7)
C25 0.0269(9) 0.0210(9) 0.0179(8) 0.0019(7) 0.0017(7) 0.0055(7)
C26 0.0247(9) 0.0172(8) 0.0120(7) 0.0040(6) 0.0012(6) 0.0020(7)
C27 0.0234(9) 0.0184(8) 0.0135(8) 0.0033(6) -0.0007(6) 0.0002(7)
C28 0.0261(9) 0.0211(9) 0.0164(8) 0.0054(7) 0.0022(7) 0.0062(7)
C29 0.0365(10) 0.0153(8) 0.0146(8) 0.0015(6) 0.0024(7) 0.0025(7)
C30 0.0283(9) 0.0192(8) 0.0161(8) 0.0031(6) -0.0032(7) -0.0034(7)
C31 0.0223(9) 0.0216(9) 0.0169(8) 0.0061(7) -0.0002(6) 0.0030(7)
C32 0.0244(9) 0.0130(7) 0.0147(8) 0.0005(6) -0.0006(6) 0.0034(6)
C33 0.0214(9) 0.0206(8) 0.0182(8) 0.0017(7) -0.0022(6) 0.0035(7)
C34 0.0268(9) 0.0193(8) 0.0163(8) 0.0014(6) 0.0045(7) 0.0016(7)
C35 0.0345(10) 0.0162(8) 0.0144(8) 0.0020(6) -0.0018(7) 0.0018(7)
C36 0.0253(9) 0.0174(8) 0.0208(9) 0.0021(7) -0.0057(7) 0.0039(7)
C37 0.0224(9) 0.0192(8) 0.0185(8) 0.0022(6) 0.0025(7) 0.0039(7)
F1A 0.0213(5) 0.0209(5) 0.0400(6) 0.0032(4) 0.0040(4) 0.0034(4)
F2A 0.0309(6) 0.0185(5) 0.0306(6) 0.0044(4) 0.0026(4) -0.0048(4)
F3A 0.0433(7) 0.0153(5) 0.0377(6) 0.0001(4) -0.0033(5) 0.0069(5)
F4A 0.0276(6) 0.0260(6) 0.0397(6) -0.0012(5) 0.0013(5) 0.0118(4)
F5A 0.0216(5) 0.0228(5) 0.0308(6) 0.0019(4) 0.0025(4) 0.0005(4)
F6A 0.0204(5) 0.0355(6) 0.0199(5) 0.0053(4) 0.0039(4) 0.0082(4)
F7A 0.0335(6) 0.0382(6) 0.0206(5) 0.0093(4) -0.0020(4) 0.0147(5)
F8A 0.0269(5) 0.0313(6) 0.0255(5) 0.0066(4) 0.0122(4) 0.0050(4)
F9A 0.0206(5) 0.0344(6) 0.0238(5) 0.0071(4) 0.0014(4) 0.0072(4)
F10A 0.0196(5) 0.0225(5) 0.0281(5) 0.0052(4) 0.0034(4) 0.0045(4)
F11A 0.0323(6) 0.0228(5) 0.0412(7) 0.0018(5) -0.0048(5) -0.0068(5)
F12A 0.0553(8) 0.0169(5) 0.0346(6) -0.0063(5) -0.0019(5) 0.0069(5)
F13A 0.0367(6) 0.0297(6) 0.0309(6) 0.0013(5) 0.0083(5) 0.0178(5)
F14A 0.0196(5) 0.0276(6) 0.0330(6) 0.0007(4) 0.0015(4) 0.0036(4)
N1A 0.0219(7) 0.0154(7) 0.0143(7) 0.0026(6) 0.0023(5) 0.0028(5)
N2A 0.0199(7) 0.0165(7) 0.0150(7) 0.0015(5) 0.0011(5) 0.0036(5)
N3A 0.0240(7) 0.0170(7) 0.0129(7) 0.0013(5) 0.0026(5) 0.0021(5)
N4A 0.0211(7) 0.0164(7) 0.0154(7) 0.0036(5) 0.0004(5) 0.0023(5)
C1A 0.0177(8) 0.0161(8) 0.0189(8) 0.0021(6) -0.0004(6) 0.0031(6)
C2A 0.0214(8) 0.0170(8) 0.0195(8) 0.0000(6) 0.0000(6) 0.0036(6)
C3A 0.0206(8) 0.0192(8) 0.0159(8) 0.0022(6) 0.0012(6) 0.0037(6)
C4A 0.0168(8) 0.0195(8) 0.0145(8) 0.0032(6) 0.0002(6) 0.0023(6)
C5A 0.0170(8) 0.0173(8) 0.0151(8) 0.0029(6) 0.0007(6) 0.0023(6)
C6A 0.0171(8) 0.0174(8) 0.0152(8) 0.0039(6) 0.0002(6) 0.0025(6)
C7A 0.0218(8) 0.0177(8) 0.0166(8) 0.0046(6) 0.0020(6) 0.0027(6)
C8A 0.0212(8) 0.0151(8) 0.0191(8) 0.0025(6) 0.0004(6) 0.0027(6)
C9A 0.0176(8) 0.0163(8) 0.0170(8) 0.0015(6) -0.0013(6) 0.0029(6)
C10A 0.0183(8) 0.0165(8) 0.0160(8) 0.0021(6) -0.0007(6) 0.0031(6)
C11A 0.0190(8) 0.0177(8) 0.0159(8) 0.0008(6) -0.0006(6) 0.0041(6)
C12A 0.0244(9) 0.0209(9) 0.0160(8) 0.0003(6) 0.0020(6) 0.0039(7)
C13A 0.0248(9) 0.0225(9) 0.0150(8) 0.0039(7) 0.0029(6) 0.0021(7)
C14A 0.0202(8) 0.0192(8) 0.0161(8) 0.0051(6) 0.0006(6) 0.0012(6)
C15A 0.0188(8) 0.0206(8) 0.0156(8) 0.0026(6) 0.0021(6) 0.0002(6)
C16A 0.0221(8) 0.0214(8) 0.0158(8) 0.0063(7) 0.0007(6) 0.0000(7)
C17A 0.0224(9) 0.0167(8) 0.0213(9) 0.0057(7) 0.0006(7) 0.0018(6)
C18A 0.0185(8) 0.0145(8) 0.0196(8) 0.0039(6) -0.0006(6) 0.0005(6)
C19A 0.0178(8) 0.0168(8) 0.0196(8) 0.0027(6) -0.0013(6) 0.0024(6)
C20A 0.0251(9) 0.0165(8) 0.0150(8) 0.0039(6) -0.0002(6) 0.0025(7)
C21A 0.0214(9) 0.0203(9) 0.0204(8) 0.0034(7) 0.0013(6) 0.0036(7)
C22A 0.0273(9) 0.0171(8) 0.0185(8) 0.0049(6) 0.0008(7) -0.0021(7)
C23A 0.0356(10) 0.0137(8) 0.0199(8) 0.0016(6) -0.0023(7) 0.0042(7)
C24A 0.0256(9) 0.0220(9) 0.0198(8) 0.0003(7) -0.0004(7) 0.0089(7)
C25A 0.0224(9) 0.0187(8) 0.0167(8) 0.0017(6) 0.0004(6) 0.0006(7)
C26A 0.0237(9) 0.0161(8) 0.0110(7) 0.0034(6) 0.0006(6) 0.0041(6)
C27A 0.0224(9) 0.0193(8) 0.0163(8) 0.0055(6) 0.0013(6) 0.0058(7)
C28A 0.0265(9) 0.0177(8) 0.0226(9) 0.0049(7) -0.0029(7) -0.0025(7)
C29A 0.0413(11) 0.0139(8) 0.0175(8) 0.0004(6) -0.0013(7) 0.0048(7)
C30A 0.0298(9) 0.0240(9) 0.0169(8) 0.0045(7) 0.0041(7) 0.0128(7)
C31A 0.0222(9) 0.0210(8) 0.0152(8) 0.0044(6) 0.0001(6) 0.0032(7)
C32A 0.0235(8) 0.0109(7) 0.0148(8) 0.0013(6) 0.0022(6) 0.0020(6)
C33A 0.0211(8) 0.0166(8) 0.0177(8) 0.0007(6) 0.0034(6) 0.0035(6)
C34A 0.0281(9) 0.0173(8) 0.0173(8) 0.0033(6) -0.0016(7) 0.0070(7)
C35A 0.0346(10) 0.0153(8) 0.0142(8) 0.0032(6) 0.0045(7) 0.0037(7)
C36A 0.0237(9) 0.0159(8) 0.0208(8) 0.0014(6) 0.0079(7) 0.0013(6)
C37A 0.0211(8) 0.0161(8) 0.0193(8) 0.0021(6) -0.0004(6) 0.0030(6)
O1 0.0292(7) 0.0220(6) 0.0262(7) 0.0030(5) 0.0090(5) 0.0023(5)
C38 0.0337(11) 0.0287(10) 0.0276(10) 0.0062(8) 0.0001(8) 0.0039(8)
C39 0.0276(10) 0.0259(9) 0.0256(9) 0.0044(7) 0.0017(7) -0.0018(7)
O1A 0.0260(7) 0.0233(6) 0.0255(6) 0.0026(5) -0.0042(5) 0.0034(5)
C38A 0.0382(12) 0.0590(15) 0.0361(12) -0.0093(11) 0.0001(9) 0.0098(11)
C39A 0.0330(11) 0.0368(11) 0.0327(11) -0.0042(9) 0.0020(8) -0.0021(9)
O2 0.0319(7) 0.0297(7) 0.0332(8) 0.0063(6) 0.0119(6) 0.0060(6)
C40 0.0352(12) 0.0703(17) 0.0359(12) -0.0066(12) 0.0018(9) -0.0055(11)
C41 0.0317(10) 0.0301(10) 0.0294(10) 0.0025(8) 0.0062(8) 0.0027(8)
O2A 0.0275(7) 0.0314(7) 0.0352(8) 0.0037(6) -0.0079(6) 0.0049(6)
C40A 0.0346(11) 0.0323(11) 0.0442(13) -0.0029(9) 0.0049(9) -0.0023(9)
C41A 0.0296(10) 0.0321(11) 0.0322(10) -0.0047(8) -0.0033(8) 0.0068(8)

loop_
_atom_type_symbol
_atom_type_description
_atom_type_scat_dispersion_real
_atom_type_scat_dispersion_imag
_atom_type_scat_source
C C 0.0181 0.0091 'International Tables Vol C Tables 4.2.6.8 and 6.1.1.4'
H H 0.0000 0.0000 'International Tables Vol C Tables 4.2.6.8 and 6.1.1.4'
F F 0.0727 0.0534 'International Tables Vol C Tables 4.2.6.8 and 6.1.1.4'
N N 0.0311 0.0180 'International Tables Vol C Tables 4.2.6.8 and 6.1.1.4'
O O 0.0492 0.0322 'International Tables Vol C Tables 4.2.6.8 and 6.1.1.4'

loop_
_geom_angle_atom_site_label_1
_geom_angle_atom_site_label_2
_geom_angle_atom_site_label_3
_geom_angle
_geom_angle_site_symmetry_1
_geom_angle_site_symmetry_3
_geom_angle_publ_flag
C4 N1 C1 106.43(14) . . ?
C6 N2 H2 121.3(14) . . ?
C6 N2 C9 111.58(14) . . ?
C9 N2 H2 127.0(14) . . ?
C11 N3 H3 122.7(14) . . ?
C11 N3 C14 110.29(14) . . ?
C14 N3 H3 120.9(14) . . ?
C15 N4 H4 129.5(15) . . ?
C18 N4 H4 117.2(15) . . ?
C18 N4 C15 111.24(15) . . ?
N1 C1 C2 109.50(15) . . ?
N1 C1 C19 123.97(15) . . ?
C19 C1 C2 126.45(16) . . ?
C1 C2 H2A 126.5 . . ?
C3 C2 C1 107.07(15) . . ?
C3 C2 H2A 126.5 . . ?
C2 C3 H3A 126.6 . . ?
C2 C3 C4 106.86(15) . . ?
C4 C3 H3A 126.6 . . ?
N1 C4 C3 110.11(15) . . ?
N1 C4 C5 125.05(15) . . ?
C5 C4 C3 124.79(15) . . ?
C4 C5 C32 117.37(14) . . ?
C6 C5 C4 127.10(15) . . ?
C6 C5 C32 115.42(15) . . ?
N2 C6 C5 124.99(15) . . ?
N2 C6 C7 105.62(14) . . ?
C5 C6 C7 129.36(15) . . ?
C6 C7 H7 125.7 . . ?
C8 C7 C6 108.52(15) . . ?
C8 C7 H7 125.7 . . ?
C7 C8 H8 125.6 . . ?
C7 C8 C9 108.74(15) . . ?
C9 C8 H8 125.6 . . ?
N2 C9 C8 105.41(14) . . ?
N2 C9 C10 125.46(15) . . ?
C10 C9 C8 129.10(16) . . ?
C9 C10 C11 122.71(15) . . ?
C9 C10 C26 120.08(15) . . ?
C11 C10 C26 117.17(14) . . ?
N3 C11 C10 120.98(15) . . ?
N3 C11 C12 106.65(15) . . ?
C10 C11 C12 131.75(16) . . ?
C11 C12 H12 126.0 . . ?
C13 C12 C11 107.93(15) . . ?
C13 C12 H12 126.0 . . ?
C12 C13 H13 126.1 . . ?
C12 C13 C14 107.87(15) . . ?
C14 C13 H13 126.1 . . ?
N3 C14 C13 107.18(15) . . ?
N3 C14 C15 116.38(15) . . ?
C13 C14 C15 134.22(16) . . ?
N4 C15 C14 116.67(15) . . ?
N4 C15 C16 106.58(15) . . ?
C14 C15 C16 135.98(16) . . ?
C15 C16 H16 126.2 . . ?
C17 C16 C15 107.62(15) . . ?
C17 C16 H16 126.2 . . ?
C16 C17 H17 126.0 . . ?
C16 C17 C18 107.99(15) . . ?
C18 C17 H17 126.0 . . ?
N4 C18 C17 106.32(15) . . ?
N4 C18 C19 119.35(15) . . ?
C19 C18 C17 133.94(16) . . ?
C1 C19 C20 120.63(15) . . ?
C18 C19 C1 122.58(16) . . ?
C18 C19 C20 116.73(15) . . ?
C21 C20 C19 121.91(16) . . ?
C25 C20 C19 122.25(16) . . ?
C25 C20 C21 115.68(16) . . ?
F1 C21 C20 119.90(16) . . ?
F1 C21 C22 117.49(16) . . ?
C22 C21 C20 122.61(17) . . ?
F2 C22 C21 120.46(18) . . ?
F2 C22 C23 119.71(16) . . ?
C23 C22 C21 119.83(17) . . ?
F3 C23 C22 120.57(18) . . ?
F3 C23 C24 120.01(18) . . ?
C22 C23 C24 119.41(17) . . ?
F4 C24 C23 119.68(17) . . ?
F4 C24 C25 120.49(17) . . ?
C23 C24 C25 119.81(18) . . ?
F5 C25 C20 119.92(15) . . ?
F5 C25 C24 117.40(16) . . ?
C24 C25 C20 122.65(17) . . ?
C27 C26 C10 123.28(15) . . ?
C27 C26 C31 115.41(15) . . ?
C31 C26 C10 121.28(15) . . ?
F10 C27 C26 120.33(15) . . ?
F10 C27 C28 117.09(15) . . ?
C28 C27 C26 122.57(16) . . ?
F11 C28 C27 120.50(16) . . ?
F11 C28 C29 119.50(15) . . ?
C27 C28 C29 119.99(16) . . ?
F12 C29 C28 119.77(17) . . ?
F12 C29 C30 120.95(16) . . ?
C30 C29 C28 119.28(16) . . ?
F13 C30 C29 119.87(16) . . ?
F13 C30 C31 120.46(16) . . ?
C29 C30 C31 119.67(16) . . ?
F14 C31 C26 119.77(15) . . ?
F14 C31 C30 117.13(15) . . ?
C30 C31 C26 123.05(16) . . ?
C33 C32 C5 120.41(15) . . ?
C37 C32 C5 123.03(15) . . ?
C37 C32 C33 116.54(15) . . ?
F6 C33 C32 119.54(15) . . ?
F6 C33 C34 119.00(15) . . ?
C34 C33 C32 121.46(16) . . ?
F7 C34 C33 118.75(16) . . ?
F7 C34 C35 120.00(15) . . ?
C35 C34 C33 121.25(16) . . ?
C34 C35 H35 121.1 . . ?
C36 C35 C34 117.77(16) . . ?
C36 C35 H35 121.1 . . ?
F8 C36 C35 119.80(15) . . ?
F8 C36 C37 118.91(16) . . ?
C35 C36 C37 121.29(16) . . ?
F9 C37 C32 119.37(15) . . ?
F9 C37 C36 118.98(15) . . ?
C36 C37 C32 121.65(16) . . ?
C1A N1A H1A 127.7(14) . . ?
C4A N1A H1A 120.3(14) . . ?
C4A N1A C1A 111.84(14) . . ?
C6A N2A C9A 106.27(14) . . ?
C11A N3A H3AA 119.6(15) . . ?
C11A N3A C14A 111.58(14) . . ?
C14A N3A H3AA 126.9(15) . . ?
C15A N4A H4A 122.3(13) . . ?
C18A N4A H4A 121.0(13) . . ?
C18A N4A C15A 110.00(14) . . ?
N1A C1A C2A 104.99(14) . . ?
N1A C1A C19A 125.21(15) . . ?
C19A C1A C2A 129.77(16) . . ?
C1A C2A H2AA 125.6 . . ?
C3A C2A C1A 108.85(15) . . ?
C3A C2A H2AA 125.6 . . ?
C2A C3A H3AB 125.7 . . ?
C2A C3A C4A 108.54(15) . . ?
C4A C3A H3AB 125.7 . . ?
N1A C4A C3A 105.66(14) . . ?
N1A C4A C5A 124.57(15) . . ?
C5A C4A C3A 129.75(15) . . ?
C4A C5A C6A 126.81(15) . . ?
C4A C5A C32A 116.66(14) . . ?
C6A C5A C32A 116.41(14) . . ?
N2A C6A C5A 125.54(15) . . ?
N2A C6A C7A 109.94(14) . . ?
C5A C6A C7A 124.48(15) . . ?
C6A C7A H7A 126.5 . . ?
C8A C7A C6A 107.05(15) . . ?
C8A C7A H7A 126.5 . . ?
C7A C8A H8A 126.6 . . ?
C7A C8A C9A 106.88(15) . . ?
C9A C8A H8A 126.6 . . ?
N2A C9A C8A 109.85(14) . . ?
N2A C9A C10A 124.32(15) . . ?
C10A C9A C8A 125.76(15) . . ?
C9A C10A C26A 120.91(15) . . ?
C11A C10A C9A 122.82(15) . . ?
C11A C10A C26A 116.22(14) . . ?
N3A C11A C10A 118.86(15) . . ?
N3A C11A C12A 106.15(15) . . ?
C10A C11A C12A 134.46(16) . . ?
C11A C12A H12A 126.0 . . ?
C13A C12A C11A 107.91(15) . . ?
C13A C12A H12A 126.0 . . ?
C12A C13A H13A 126.1 . . ?
C12A C13A C14A 107.70(15) . . ?
C14A C13A H13A 126.1 . . ?
N3A C14A C13A 106.43(15) . . ?
N3A C14A C15A 116.54(15) . . ?
C15A C14A C13A 136.34(16) . . ?
N4A C15A C14A 115.89(15) . . ?
N4A C15A C16A 107.34(15) . . ?
C16A C15A C14A 134.87(16) . . ?
C15A C16A H16A 126.1 . . ?
C17A C16A C15A 107.78(15) . . ?
C17A C16A H16A 126.1 . . ?
C16A C17A H17A 126.0 . . ?
C16A C17A C18A 108.01(15) . . ?
C18A C17A H17A 126.0 . . ?
N4A C18A C17A 106.80(14) . . ?
N4A C18A C19A 121.10(15) . . ?
C19A C18A C17A 131.56(16) . . ?
C1A C19A C18A 123.24(15) . . ?
C1A C19A C20A 120.53(15) . . ?
C18A C19A C20A 116.22(15) . . ?
C21A C20A C19A 120.63(15) . . ?
C25A C20A C19A 123.68(15) . . ?
C25A C20A C21A 115.51(15) . . ?
F1A C21A C20A 119.76(15) . . ?
F1A C21A C22A 117.52(15) . . ?
C22A C21A C20A 122.72(16) . . ?
F2A C22A C21A 120.30(16) . . ?
F2A C22A C23A 119.69(15) . . ?
C21A C22A C23A 120.01(16) . . ?
F3A C23A C22A 120.24(16) . . ?
F3A C23A C24A 120.69(17) . . ?
C22A C23A C24A 119.07(16) . . ?
F4A C24A C23A 119.57(16) . . ?
F4A C24A C25A 120.46(16) . . ?
C23A C24A C25A 119.97(16) . . ?
F5A C25A C20A 120.02(15) . . ?
F5A C25A C24A 117.27(15) . . ?
C24A C25A C20A 122.70(16) . . ?
C27A C26A C10A 122.45(15) . . ?
C27A C26A C31A 115.56(15) . . ?
C31A C26A C10A 121.85(15) . . ?
F10A C27A C26A 119.90(15) . . ?
F10A C27A C28A 117.32(15) . . ?
C28A C27A C26A 122.74(16) . . ?
F11A C28A C27A 120.19(16) . . ?
F11A C28A C29A 120.10(16) . . ?
C29A C28A C27A 119.70(16) . . ?
F12A C29A C28A 119.95(17) . . ?
F12A C29A C30A 120.57(17) . . ?
C28A C29A C30A 119.48(16) . . ?
F13A C30A C29A 119.85(16) . . ?
F13A C30A C31A 120.39(17) . . ?
C29A C30A C31A 119.75(16) . . ?
F14A C31A C26A 119.90(15) . . ?
F14A C31A C30A 117.34(15) . . ?
C30A C31A C26A 122.73(16) . . ?
C33A C32A C5A 120.17(15) . . ?
C37A C32A C5A 123.50(15) . . ?
C37A C32A C33A 116.32(15) . . ?
F6A C33A C32A 119.71(15) . . ?
F6A C33A C34A 118.74(15) . . ?
C34A C33A C32A 121.56(16) . . ?
F7A C34A C33A 118.64(16) . . ?
F7A C34A C35A 119.95(15) . . ?
C35A C34A C33A 121.41(16) . . ?
C34A C35A H35A 121.2 . . ?
C34A C35A C36A 117.65(16) . . ?
C36A C35A H35A 121.2 . . ?
F8A C36A C35A 119.32(15) . . ?
F8A C36A C37A 119.37(16) . . ?
C35A C36A C37A 121.31(16) . . ?
F9A C37A C32A 119.29(15) . . ?
F9A C37A C36A 118.96(15) . . ?
C36A C37A C32A 121.74(16) . . ?
C39 O1 H1 109.5 . . ?
H38A C38 H38B 109.5 . . ?
H38A C38 H38C 109.5 . . ?
H38B C38 H38C 109.5 . . ?
C39 C38 H38A 109.5 . . ?
C39 C38 H38B 109.5 . . ?
C39 C38 H38C 109.5 . . ?
O1 C39 C38 112.84(16) . . ?
O1 C39 H39A 109.0 . . ?
O1 C39 H39B 109.0 . . ?
C38 C39 H39A 109.0 . . ?
C38 C39 H39B 109.0 . . ?
H39A C39 H39B 107.8 . . ?
C39A O1A H1AA 109.5 . . ?
H38D C38A H38E 109.5 . . ?
H38D C38A H38F 109.5 . . ?
H38E C38A H38F 109.5 . . ?
C39A C38A H38D 109.5 . . ?
C39A C38A H38E 109.5 . . ?
C39A C38A H38F 109.5 . . ?
O1A C39A C38A 112.81(18) . . ?
O1A C39A H39C 109.0 . . ?
O1A C39A H39D 109.0 . . ?
C38A C39A H39C 109.0 . . ?
C38A C39A H39D 109.0 . . ?
H39C C39A H39D 107.8 . . ?
C41 O2 H2B 109.5 . . ?
H40A C40 H40B 109.5 . . ?
H40A C40 H40C 109.5 . . ?
H40B C40 H40C 109.5 . . ?
C41 C40 H40A 109.5 . . ?
C41 C40 H40B 109.5 . . ?
C41 C40 H40C 109.5 . . ?
O2 C41 C40 111.68(19) . . ?
O2 C41 H41A 109.3 . . ?
O2 C41 H41B 109.3 . . ?
C40 C41 H41A 109.3 . . ?
C40 C41 H41B 109.3 . . ?
H41A C41 H41B 107.9 . . ?
C41A O2A H2AB 109.5 . . ?
H40D C40A H40E 109.5 . . ?
H40D C40A H40F 109.5 . . ?
H40E C40A H40F 109.5 . . ?
C41A C40A H40D 109.5 . . ?
C41A C40A H40E 109.5 . . ?
C41A C40A H40F 109.5 . . ?
O2A C41A C40A 112.34(16) . . ?
O2A C41A H41C 109.1 . . ?
O2A C41A H41D 109.1 . . ?
C40A C41A H41C 109.1 . . ?
C40A C41A H41D 109.1 . . ?
H41C C41A H41D 107.9 . . ?

loop_
_geom_bond_atom_site_label_1
_geom_bond_atom_site_label_2
_geom_bond_distance
_geom_bond_site_symmetry_2
_geom_bond_publ_flag
F1 C21 1.342(2) . ?
F2 C22 1.341(2) . ?
F3 C23 1.330(2) . ?
F4 C24 1.341(2) . ?
F5 C25 1.343(2) . ?
F6 C33 1.341(2) . ?
F7 C34 1.345(2) . ?
F8 C36 1.348(2) . ?
F9 C37 1.344(2) . ?
F10 C27 1.345(2) . ?
F11 C28 1.341(2) . ?
F12 C29 1.329(2) . ?
F13 C30 1.342(2) . ?
F14 C31 1.349(2) . ?
N1 C1 1.383(2) . ?
N1 C4 1.362(2) . ?
N2 H2 0.89(2) . ?
N2 C6 1.372(2) . ?
N2 C9 1.382(2) . ?
N3 H3 0.86(2) . ?
N3 C11 1.372(2) . ?
N3 C14 1.374(2) . ?
N4 H4 0.85(2) . ?
N4 C15 1.362(2) . ?
N4 C18 1.360(2) . ?
C1 C2 1.445(2) . ?
C1 C19 1.414(2) . ?
C2 H2A 0.9500 . ?
C2 C3 1.354(3) . ?
C3 H3A 0.9500 . ?
C3 C4 1.449(2) . ?
C4 C5 1.420(2) . ?
C5 C6 1.402(2) . ?
C5 C32 1.496(2) . ?
C6 C7 1.432(2) . ?
C7 H7 0.9500 . ?
C7 C8 1.363(2) . ?
C8 H8 0.9500 . ?
C8 C9 1.428(2) . ?
C9 C10 1.408(2) . ?
C10 C11 1.416(2) . ?
C10 C26 1.479(2) . ?
C11 C12 1.416(2) . ?
C12 H12 0.9500 . ?
C12 C13 1.387(2) . ?
C13 H13 0.9500 . ?
C13 C14 1.405(2) . ?
C14 C15 1.411(2) . ?
C15 C16 1.419(2) . ?
C16 H16 0.9500 . ?
C16 C17 1.379(3) . ?
C17 H17 0.9500 . ?
C17 C18 1.420(2) . ?
C18 C19 1.408(2) . ?
C19 C20 1.487(2) . ?
C20 C21 1.392(3) . ?
C20 C25 1.392(3) . ?
C21 C22 1.383(3) . ?
C22 C23 1.378(3) . ?
C23 C24 1.378(3) . ?
C24 C25 1.383(3) . ?
C26 C27 1.391(3) . ?
C26 C31 1.393(2) . ?
C27 C28 1.381(2) . ?
C28 C29 1.381(3) . ?
C29 C30 1.375(3) . ?
C30 C31 1.380(3) . ?
C32 C33 1.390(2) . ?
C32 C37 1.386(2) . ?
C33 C34 1.384(2) . ?
C34 C35 1.377(3) . ?
C35 H35 0.9500 . ?
C35 C36 1.371(3) . ?
C36 C37 1.384(2) . ?
F1A C21A 1.345(2) . ?
F2A C22A 1.341(2) . ?
F3A C23A 1.325(2) . ?
F4A C24A 1.342(2) . ?
F5A C25A 1.345(2) . ?
F6A C33A 1.341(2) . ?
F7A C34A 1.346(2) . ?
F8A C36A 1.346(2) . ?
F9A C37A 1.347(2) . ?
F10A C27A 1.346(2) . ?
F11A C28A 1.337(2) . ?
F12A C29A 1.335(2) . ?
F13A C30A 1.343(2) . ?
F14A C31A 1.344(2) . ?
N1A H1A 0.87(2) . ?
N1A C1A 1.382(2) . ?
N1A C4A 1.371(2) . ?
N2A C6A 1.365(2) . ?
N2A C9A 1.383(2) . ?
N3A H3AA 0.84(2) . ?
N3A C11A 1.358(2) . ?
N3A C14A 1.359(2) . ?
N4A H4A 0.93(2) . ?
N4A C15A 1.377(2) . ?
N4A C18A 1.372(2) . ?
C1A C2A 1.432(2) . ?
C1A C19A 1.403(2) . ?
C2A H2AA 0.9500 . ?
C2A C3A 1.363(2) . ?
C3A H3AB 0.9500 . ?
C3A C4A 1.429(2) . ?
C4A C5A 1.404(2) . ?
C5A C6A 1.422(2) . ?
C5A C32A 1.494(2) . ?
C6A C7A 1.451(2) . ?
C7A H7A 0.9500 . ?
C7A C8A 1.353(2) . ?
C8A H8A 0.9500 . ?
C8A C9A 1.444(2) . ?
C9A C10A 1.414(2) . ?
C10A C11A 1.410(2) . ?
C10A C26A 1.485(2) . ?
C11A C12A 1.424(2) . ?
C12A H12A 0.9500 . ?
C12A C13A 1.377(3) . ?
C13A H13A 0.9500 . ?
C13A C14A 1.421(2) . ?
C14A C15A 1.411(2) . ?
C15A C16A 1.403(2) . ?
C16A H16A 0.9500 . ?
C16A C17A 1.386(3) . ?
C17A H17A 0.9500 . ?
C17A C18A 1.414(2) . ?
C18A C19A 1.412(2) . ?
C19A C20A 1.484(2) . ?
C20A C21A 1.397(2) . ?
C20A C25A 1.388(3) . ?
C21A C22A 1.378(2) . ?
C22A C23A 1.379(3) . ?
C23A C24A 1.381(3) . ?
C24A C25A 1.383(2) . ?
C26A C27A 1.389(3) . ?
C26A C31A 1.392(2) . ?
C27A C28A 1.381(3) . ?
C28A C29A 1.377(3) . ?
C29A C30A 1.377(3) . ?
C30A C31A 1.378(3) . ?
C32A C33A 1.391(2) . ?
C32A C37A 1.390(2) . ?
C33A C34A 1.384(2) . ?
C34A C35A 1.374(3) . ?
C35A H35A 0.9500 . ?
C35A C36A 1.377(3) . ?
C36A C37A 1.381(2) . ?
O1 H1 0.8400 . ?
O1 C39 1.427(2) . ?
C38 H38A 0.9800 . ?
C38 H38B 0.9800 . ?
C38 H38C 0.9800 . ?
C38 C39 1.503(3) . ?
C39 H39A 0.9900 . ?
C39 H39B 0.9900 . ?
O1A H1AA 0.8400 . ?
O1A C39A 1.426(2) . ?
C38A H38D 0.9800 . ?
C38A H38E 0.9800 . ?
C38A H38F 0.9800 . ?
C38A C39A 1.482(3) . ?
C39A H39C 0.9900 . ?
C39A H39D 0.9900 . ?
O2 H2B 0.8400 . ?
O2 C41 1.433(2) . ?
C40 H40A 0.9800 . ?
C40 H40B 0.9800 . ?
C40 H40C 0.9800 . ?
C40 C41 1.503(3) . ?
C41 H41A 0.9900 . ?
C41 H41B 0.9900 . ?
O2A H2AB 0.8400 . ?
O2A C41A 1.434(2) . ?
C40A H40D 0.9800 . ?
C40A H40E 0.9800 . ?
C40A H40F 0.9800 . ?
C40A C41A 1.500(3) . ?
C41A H41C 0.9900 . ?
C41A H41D 0.9900 . ?

loop_
_geom_hbond_atom_site_label_D
_geom_hbond_atom_site_label_H
_geom_hbond_atom_site_label_A
_geom_hbond_distance_DH
_geom_hbond_distance_HA
_geom_hbond_distance_DA
_geom_hbond_angle_DHA
_geom_hbond_site_symmetry_A
_geom_hbond_publ_flag
N2 H2 N1 0.89(2) 2.33(2) 2.937(2) 125.7(17) . yes
N3 H3 O1 0.86(2) 1.89(2) 2.7541(19) 173(2) . yes
N4 H4 N1 0.85(2) 1.91(2) 2.625(2) 140(2) . yes
N1A H1A N2A 0.87(2) 2.32(2) 2.933(2) 127.9(18) . yes
N3A H3AA N2A 0.84(2) 1.95(2) 2.631(2) 138(2) . yes
N4A H4A O1A 0.93(2) 1.82(2) 2.7522(19) 174.2(19) 2_766 yes
O1 H1 O2 0.84 1.87 2.7003(18) 169.8 2_666 yes
O1A H1AA O2A 0.84 1.88 2.7029(19) 167.7 2_666 yes

loop_
_geom_torsion_atom_site_label_1
_geom_torsion_atom_site_label_2
_geom_torsion_atom_site_label_3
_geom_torsion_atom_site_label_4
_geom_torsion
_geom_torsion_site_symmetry_1
_geom_torsion_site_symmetry_2
_geom_torsion_site_symmetry_3
_geom_torsion_site_symmetry_4
_geom_torsion_publ_flag
F1 C21 C22 F2 0.2(3) . . . . ?
F1 C21 C22 C23 -179.90(16) . . . . ?
F2 C22 C23 F3 1.2(3) . . . . ?
F2 C22 C23 C24 -179.84(16) . . . . ?
F3 C23 C24 F4 0.5(3) . . . . ?
F3 C23 C24 C25 178.78(16) . . . . ?
F4 C24 C25 F5 -0.1(3) . . . . ?
F4 C24 C25 C20 177.81(16) . . . . ?
F6 C33 C34 F7 1.9(2) . . . . ?
F6 C33 C34 C35 -177.80(16) . . . . ?
F7 C34 C35 C36 178.68(15) . . . . ?
F8 C36 C37 F9 0.6(2) . . . . ?
F8 C36 C37 C32 -179.04(15) . . . . ?
F10 C27 C28 F11 1.4(2) . . . . ?
F10 C27 C28 C29 -179.36(15) . . . . ?
F11 C28 C29 F12 -1.4(2) . . . . ?
F11 C28 C29 C30 178.70(15) . . . . ?
F12 C29 C30 F13 -1.6(3) . . . . ?
F12 C29 C30 C31 179.13(15) . . . . ?
F13 C30 C31 F14 -1.0(2) . . . . ?
F13 C30 C31 C26 -178.17(15) . . . . ?
N1 C1 C2 C3 1.5(2) . . . . ?
N1 C1 C19 C18 -4.3(3) . . . . ?
N1 C1 C19 C20 172.66(15) . . . . ?
N1 C4 C5 C6 -4.4(3) . . . . ?
N1 C4 C5 C32 171.62(15) . . . . ?
N2 C6 C7 C8 1.55(19) . . . . ?
N2 C9 C10 C11 8.7(3) . . . . ?
N2 C9 C10 C26 -169.00(16) . . . . ?
N3 C11 C12 C13 -1.86(19) . . . . ?
N3 C14 C15 N4 -7.7(2) . . . . ?
N3 C14 C15 C16 -176.15(18) . . . . ?
N4 C15 C16 C17 -2.75(19) . . . . ?
N4 C18 C19 C1 -3.8(3) . . . . ?
N4 C18 C19 C20 179.15(15) . . . . ?
C1 N1 C4 C3 0.14(18) . . . . ?
C1 N1 C4 C5 177.73(16) . . . . ?
C1 C2 C3 C4 -1.37(19) . . . . ?
C1 C19 C20 C21 121.95(19) . . . . ?
C1 C19 C20 C25 -62.9(2) . . . . ?
C2 C1 C19 C18 172.11(17) . . . . ?
C2 C1 C19 C20 -11.0(3) . . . . ?
C2 C3 C4 N1 0.8(2) . . . . ?
C2 C3 C4 C5 -176.79(16) . . . . ?
C3 C4 C5 C6 172.83(16) . . . . ?
C3 C4 C5 C32 -11.1(2) . . . . ?
C4 N1 C1 C2 -0.99(18) . . . . ?
C4 N1 C1 C19 175.91(16) . . . . ?
C4 C5 C6 N2 -0.8(3) . . . . ?
C4 C5 C6 C7 176.66(17) . . . . ?
C4 C5 C32 C33 -77.0(2) . . . . ?
C4 C5 C32 C37 104.46(19) . . . . ?
C5 C6 C7 C8 -176.30(17) . . . . ?
C5 C32 C33 F6 0.7(2) . . . . ?
C5 C32 C33 C34 -178.35(16) . . . . ?
C5 C32 C37 F9 -2.5(2) . . . . ?
C5 C32 C37 C36 177.17(16) . . . . ?
C6 N2 C9 C8 3.83(19) . . . . ?
C6 N2 C9 C10 -174.22(16) . . . . ?
C6 C5 C32 C33 99.53(19) . . . . ?
C6 C5 C32 C37 -79.0(2) . . . . ?
C6 C7 C8 C9 0.7(2) . . . . ?
C7 C8 C9 N2 -2.74(19) . . . . ?
C7 C8 C9 C10 175.22(17) . . . . ?
C8 C9 C10 C11 -168.85(17) . . . . ?
C8 C9 C10 C26 13.4(3) . . . . ?
C9 N2 C6 C5 174.57(16) . . . . ?
C9 N2 C6 C7 -3.40(19) . . . . ?
C9 C10 C11 N3 16.6(3) . . . . ?
C9 C10 C11 C12 -153.08(18) . . . . ?
C9 C10 C26 C27 56.5(2) . . . . ?
C9 C10 C26 C31 -125.58(18) . . . . ?
C10 C11 C12 C13 168.95(18) . . . . ?
C10 C26 C27 F10 -2.4(2) . . . . ?
C10 C26 C27 C28 176.16(16) . . . . ?
C10 C26 C31 F14 5.2(2) . . . . ?
C10 C26 C31 C30 -177.73(16) . . . . ?
C11 N3 C14 C13 -2.76(19) . . . . ?
C11 N3 C14 C15 162.74(15) . . . . ?
C11 C10 C26 C27 -121.31(18) . . . . ?
C11 C10 C26 C31 56.6(2) . . . . ?
C11 C12 C13 C14 0.2(2) . . . . ?
C12 C13 C14 N3 1.52(19) . . . . ?
C12 C13 C14 C15 -160.25(19) . . . . ?
C13 C14 C15 N4 152.77(19) . . . . ?
C13 C14 C15 C16 -15.6(4) . . . . ?
C14 N3 C11 C10 -169.15(15) . . . . ?
C14 N3 C11 C12 2.87(19) . . . . ?
C14 C15 C16 C17 166.45(19) . . . . ?
C15 N4 C18 C17 -5.15(19) . . . . ?
C15 N4 C18 C19 168.64(15) . . . . ?
C15 C16 C17 C18 -0.3(2) . . . . ?
C16 C17 C18 N4 3.25(19) . . . . ?
C16 C17 C18 C19 -169.22(18) . . . . ?
C17 C18 C19 C1 167.89(18) . . . . ?
C17 C18 C19 C20 -9.1(3) . . . . ?
C18 N4 C15 C14 -166.65(15) . . . . ?
C18 N4 C15 C16 4.98(19) . . . . ?
C18 C19 C20 C21 -61.0(2) . . . . ?
C18 C19 C20 C25 114.18(19) . . . . ?
C19 C1 C2 C3 -175.29(17) . . . . ?
C19 C20 C21 F1 -5.2(3) . . . . ?
C19 C20 C21 C22 174.53(16) . . . . ?
C19 C20 C25 F5 3.4(3) . . . . ?
C19 C20 C25 C24 -174.43(16) . . . . ?
C20 C21 C22 F2 -179.57(16) . . . . ?
C20 C21 C22 C23 0.3(3) . . . . ?
C21 C20 C25 F5 178.86(15) . . . . ?
C21 C20 C25 C24 1.0(3) . . . . ?
C21 C22 C23 F3 -178.70(17) . . . . ?
C21 C22 C23 C24 0.3(3) . . . . ?
C22 C23 C24 F4 -178.50(17) . . . . ?
C22 C23 C24 C25 -0.2(3) . . . . ?
C23 C24 C25 F5 -178.38(16) . . . . ?
C23 C24 C25 C20 -0.5(3) . . . . ?
C25 C20 C21 F1 179.30(16) . . . . ?
C25 C20 C21 C22 -0.9(3) . . . . ?
C26 C10 C11 N3 -165.56(15) . . . . ?
C26 C10 C11 C12 24.7(3) . . . . ?
C26 C27 C28 F11 -177.23(15) . . . . ?
C26 C27 C28 C29 2.0(3) . . . . ?
C27 C26 C31 F14 -176.79(14) . . . . ?
C27 C26 C31 C30 0.3(2) . . . . ?
C27 C28 C29 F12 179.40(15) . . . . ?
C27 C28 C29 C30 -0.5(3) . . . . ?
C28 C29 C30 F13 178.30(15) . . . . ?
C28 C29 C30 C31 -0.9(3) . . . . ?
C29 C30 C31 F14 178.23(15) . . . . ?
C29 C30 C31 C26 1.1(3) . . . . ?
C31 C26 C27 F10 179.57(14) . . . . ?
C31 C26 C27 C28 -1.8(2) . . . . ?
C32 C5 C6 N2 -176.91(15) . . . . ?
C32 C5 C6 C7 0.6(3) . . . . ?
C32 C33 C34 F7 -179.05(15) . . . . ?
C32 C33 C34 C35 1.2(3) . . . . ?
C33 C32 C37 F9 178.90(15) . . . . ?
C33 C32 C37 C36 -1.5(2) . . . . ?
C33 C34 C35 C36 -1.6(3) . . . . ?
C34 C35 C36 F8 -179.40(16) . . . . ?
C34 C35 C36 C37 0.5(3) . . . . ?
C35 C36 C37 F9 -179.25(16) . . . . ?
C35 C36 C37 C32 1.1(3) . . . . ?
C37 C32 C33 F6 179.34(16) . . . . ?
C37 C32 C33 C34 0.3(2) . . . . ?
F1A C21A C22A F2A 0.1(2) . . . . ?
F1A C21A C22A C23A -179.75(15) . . . . ?
F2A C22A C23A F3A 0.2(3) . . . . ?
F2A C22A C23A C24A -178.92(15) . . . . ?
F3A C23A C24A F4A 1.1(3) . . . . ?
F3A C23A C24A C25A -179.21(16) . . . . ?
F4A C24A C25A F5A -0.6(2) . . . . ?
F4A C24A C25A C20A 178.54(15) . . . . ?
F6A C33A C34A F7A 0.6(2) . . . . ?
F6A C33A C34A C35A -179.12(15) . . . . ?
F7A C34A C35A C36A 178.96(15) . . . . ?
F8A C36A C37A F9A -0.3(2) . . . . ?
F8A C36A C37A C32A -179.25(15) . . . . ?
F10A C27A C28A F11A 1.2(2) . . . . ?
F10A C27A C28A C29A 179.46(15) . . . . ?
F11A C28A C29A F12A -1.4(3) . . . . ?
F11A C28A C29A C30A 178.56(16) . . . . ?
F12A C29A C30A F13A -2.0(3) . . . . ?
F12A C29A C30A C31A 178.61(16) . . . . ?
F13A C30A C31A F14A -0.5(2) . . . . ?
F13A C30A C31A C26A -178.56(15) . . . . ?
N1A C1A C2A C3A 2.28(19) . . . . ?
N1A C1A C19A C18A -7.2(3) . . . . ?
N1A C1A C19A C20A 171.32(15) . . . . ?
N1A C4A C5A C6A 0.6(3) . . . . ?
N1A C4A C5A C32A 176.33(15) . . . . ?
N2A C6A C7A C8A -0.49(19) . . . . ?
N2A C9A C10A C11A 4.2(3) . . . . ?
N2A C9A C10A C26A -173.03(15) . . . . ?
N3A C11A C12A C13A -3.05(19) . . . . ?
N3A C14A C15A N4A 8.2(2) . . . . ?
N3A C14A C15A C16A -153.69(19) . . . . ?
N4A C15A C16A C17A -1.08(19) . . . . ?
N4A C18A C19A C1A -17.2(3) . . . . ?
N4A C18A C19A C20A 164.18(15) . . . . ?
C1A N1A C4A C3A 3.63(18) . . . . ?
C1A N1A C4A C5A -174.59(15) . . . . ?
C1A C2A C3A C4A -0.2(2) . . . . ?
C1A C19A C20A C21A 122.17(18) . . . . ?
C1A C19A C20A C25A -62.9(2) . . . . ?
C2A C1A C19A C18A 170.57(17) . . . . ?
C2A C1A C19A C20A -10.9(3) . . . . ?
C2A C3A C4A N1A -2.06(19) . . . . ?
C2A C3A C4A C5A 176.04(17) . . . . ?
C3A C4A C5A C6A -177.18(17) . . . . ?
C3A C4A C5A C32A -1.4(3) . . . . ?
C4A N1A C1A C2A -3.71(18) . . . . ?
C4A N1A C1A C19A 174.55(16) . . . . ?
C4A C5A C6A N2A 4.3(3) . . . . ?
C4A C5A C6A C7A -173.24(16) . . . . ?
C4A C5A C32A C33A -107.22(18) . . . . ?
C4A C5A C32A C37A 73.5(2) . . . . ?
C5A C6A C7A C8A 177.40(16) . . . . ?
C5A C32A C33A F6A 1.1(2) . . . . ?
C5A C32A C33A C34A -179.02(15) . . . . ?
C5A C32A C37A F9A -0.9(2) . . . . ?
C5A C32A C37A C36A 178.06(15) . . . . ?
C6A N2A C9A C8A 1.05(18) . . . . ?
C6A N2A C9A C10A -175.99(16) . . . . ?
C6A C5A C32A C33A 69.0(2) . . . . ?
C6A C5A C32A C37A -110.27(19) . . . . ?
C6A C7A C8A C9A 1.09(19) . . . . ?
C7A C8A C9A N2A -1.37(19) . . . . ?
C7A C8A C9A C10A 175.62(16) . . . . ?
C8A C9A C10A C11A -172.38(16) . . . . ?
C8A C9A C10A C26A 10.4(3) . . . . ?
C9A N2A C6A C5A -178.23(16) . . . . ?
C9A N2A C6A C7A -0.37(18) . . . . ?
C9A C10A C11A N3A 3.0(2) . . . . ?
C9A C10A C11A C12A -167.30(18) . . . . ?
C9A C10A C26A C27A 61.9(2) . . . . ?
C9A C10A C26A C31A -122.57(18) . . . . ?
C10A C11A C12A C13A 168.14(19) . . . . ?
C10A C26A C27A F10A -4.2(2) . . . . ?
C10A C26A C27A C28A 173.79(16) . . . . ?
C10A C26A C31A F14A 7.0(2) . . . . ?
C10A C26A C31A C30A -174.96(16) . . . . ?
C11A N3A C14A C13A -4.78(19) . . . . ?
C11A N3A C14A C15A 167.27(15) . . . . ?
C11A C10A C26A C27A -115.45(18) . . . . ?
C11A C10A C26A C31A 60.0(2) . . . . ?
C11A C12A C13A C14A 0.2(2) . . . . ?
C12A C13A C14A N3A 2.7(2) . . . . ?
C12A C13A C14A C15A -167.0(2) . . . . ?
C13A C14A C15A N4A 177.13(19) . . . . ?
C13A C14A C15A C16A 15.2(4) . . . . ?
C14A N3A C11A C10A -167.92(15) . . . . ?
C14A N3A C11A C12A 4.90(19) . . . . ?
C14A C15A C16A C17A 161.90(19) . . . . ?
C15A N4A C18A C17A -2.57(19) . . . . ?
C15A N4A C18A C19A 169.88(15) . . . . ?
C15A C16A C17A C18A -0.5(2) . . . . ?
C16A C17A C18A N4A 1.86(19) . . . . ?
C16A C17A C18A C19A -169.49(18) . . . . ?
C17A C18A C19A C1A 153.12(18) . . . . ?
C17A C18A C19A C20A -25.5(3) . . . . ?
C18A N4A C15A C14A -164.37(15) . . . . ?
C18A N4A C15A C16A 2.30(19) . . . . ?
C18A C19A C20A C21A -59.2(2) . . . . ?
C18A C19A C20A C25A 115.76(19) . . . . ?
C19A C1A C2A C3A -175.87(17) . . . . ?
C19A C20A C21A F1A -6.1(2) . . . . ?
C19A C20A C21A C22A 174.78(16) . . . . ?
C19A C20A C25A F5A 5.3(3) . . . . ?
C19A C20A C25A C24A -173.78(16) . . . . ?
C20A C21A C22A F2A 179.24(15) . . . . ?
C20A C21A C22A C23A -0.6(3) . . . . ?
C21A C20A C25A F5A -179.54(14) . . . . ?
C21A C20A C25A C24A 1.4(3) . . . . ?
C21A C22A C23A F3A -179.99(16) . . . . ?
C21A C22A C23A C24A 0.9(3) . . . . ?
C22A C23A C24A F4A -179.73(15) . . . . ?
C22A C23A C24A C25A -0.1(3) . . . . ?
C23A C24A C25A F5A 179.79(15) . . . . ?
C23A C24A C25A C20A -1.1(3) . . . . ?
C25A C20A C21A F1A 178.61(15) . . . . ?
C25A C20A C21A C22A -0.6(3) . . . . ?
C26A C10A C11A N3A -179.63(15) . . . . ?
C26A C10A C11A C12A 10.0(3) . . . . ?
C26A C27A C28A F11A -176.82(15) . . . . ?
C26A C27A C28A C29A 1.5(3) . . . . ?
C27A C26A C31A F14A -177.18(14) . . . . ?
C27A C26A C31A C30A 0.8(2) . . . . ?
C27A C28A C29A F12A -179.70(16) . . . . ?
C27A C28A C29A C30A 0.3(3) . . . . ?
C28A C29A C30A F13A 178.02(16) . . . . ?
C28A C29A C30A C31A -1.4(3) . . . . ?
C29A C30A C31A F14A 178.85(15) . . . . ?
C29A C30A C31A C26A 0.8(3) . . . . ?
C31A C26A C27A F10A -179.90(14) . . . . ?
C31A C26A C27A C28A -2.0(2) . . . . ?
C32A C5A C6A N2A -171.43(15) . . . . ?
C32A C5A C6A C7A 11.0(2) . . . . ?
C32A C33A C34A F7A -179.25(15) . . . . ?
C32A C33A C34A C35A 1.0(3) . . . . ?
C33A C32A C37A F9A 179.86(14) . . . . ?
C33A C32A C37A C36A -1.2(2) . . . . ?
C33A C34A C35A C36A -1.3(3) . . . . ?
C34A C35A C36A F8A -179.47(15) . . . . ?
C34A C35A C36A C37A 0.4(3) . . . . ?
C35A C36A C37A F9A 179.86(15) . . . . ?
C35A C36A C37A C32A 0.9(3) . . . . ?
C37A C32A C33A F6A -179.61(14) . . . . ?
C37A C32A C33A C34A 0.3(2) . . . . ?

loop_
_twin_individual_id
_twin_individual_mass_fraction_refined
1 0.6069(5)
2 0.3931(5)
